data_4346156
loop_
_publ_author_name
'Delgado, Mayra'
'Sommer, Samantha K.'
'Swanson, Seth P.'
'Berger, Robert F.'
'Seda, Takele'
'Zakharov, Lev N.'
'Gilbertson, John D.'

_publ_section_title
;
 Probing the Protonation State and the Redox-Active Sites of Pendant Base
 Iron(II) and Zinc(II) Pyridinediimine Complexes.
;
_journal_issue 15
_journal_name_full 'Inorganic chemistry'
_journal_page_first 7239
_journal_page_last 7248
_journal_paper_doi 10.1021/acs.inorgchem.5b00633
_journal_volume 54
_journal_year 2015
_chemical_formula_sum 'C29 H45 Br2 F6 N4 P Zn'
_chemical_formula_weight 819.85
_space_group_IT_number 14
_space_group_name_Hall '-P 2ybc'
_space_group_name_H-M_alt 'P 1 21/c 1'
_symmetry_cell_setting monoclinic
_symmetry_space_group_name_H-M 'P 1 21/c 1'
_atom_sites_solution_hydrogens difmap
_atom_sites_solution_primary direct
_atom_sites_solution_secondary difmap
_audit_creation_method SHELXTL
_cell_angle_alpha 90.00
_cell_angle_beta 110.834(4)
_cell_angle_gamma 90.00
_cell_formula_units_Z 4
_cell_length_a 22.9535(12)
_cell_length_b 8.2584(4)
_cell_length_c 20.1565(10)
_cell_measurement_reflns_used 4786
_cell_measurement_temperature 223(2)
_cell_measurement_theta_max 66.00
_cell_measurement_theta_min 4.12
_cell_volume 3571.0(3)
_computing_cell_refinement 'Bruker SAINT'
_computing_data_collection 'Bruker APEX2'
_computing_data_reduction 'Bruker SAINT'
_computing_molecular_graphics 'Bruker SHELXTL'
_computing_publication_material 'Bruker SHELXTL'
_computing_structure_refinement 'SHELXL-97 (Sheldrick, 1997)'
_computing_structure_solution 'SHELXS-97 (Sheldrick, 1990)'
_diffrn_ambient_temperature 223(2)
_diffrn_measured_fraction_theta_full 0.999
_diffrn_measured_fraction_theta_max 0.999
_diffrn_measurement_device_type 'Bruker APEX-II CCD'
_diffrn_measurement_method '\f and \w scans'
_diffrn_radiation_monochromator graphite
_diffrn_radiation_source 'fine-focus sealed tube'
_diffrn_radiation_type CuK\a
_diffrn_radiation_wavelength 1.54178
_diffrn_reflns_av_R_equivalents 0.0590
_diffrn_reflns_av_sigmaI/netI 0.0543
_diffrn_reflns_limit_h_max 27
_diffrn_reflns_limit_h_min -26
_diffrn_reflns_limit_k_max 9
_diffrn_reflns_limit_k_min -9
_diffrn_reflns_limit_l_max 23
_diffrn_reflns_limit_l_min -23
_diffrn_reflns_number 23993
_diffrn_reflns_theta_full 66.63
_diffrn_reflns_theta_max 66.63
_diffrn_reflns_theta_min 2.06
_diffrn_standards_number 0
_exptl_absorpt_coefficient_mu 4.490
_exptl_absorpt_correction_T_max 0.9156
_exptl_absorpt_correction_T_min 0.3998
_exptl_absorpt_correction_type multi-scan
_exptl_absorpt_process_details SADABS
_exptl_crystal_colour colorless
_exptl_crystal_density_diffrn 1.525
_exptl_crystal_density_method 'not measured'
_exptl_crystal_description needle
_exptl_crystal_F_000 1664
_exptl_crystal_size_max 0.25
_exptl_crystal_size_mid 0.04
_exptl_crystal_size_min 0.02
_refine_diff_density_max 0.416
_refine_diff_density_min -0.385
_refine_diff_density_rms 0.078
_refine_ls_extinction_method none
_refine_ls_goodness_of_fit_ref 1.003
_refine_ls_hydrogen_treatment refall
_refine_ls_matrix_type full
_refine_ls_number_parameters 568
_refine_ls_number_reflns 6293
_refine_ls_number_restraints 0
_refine_ls_restrained_S_all 1.003
_refine_ls_R_factor_all 0.0591
_refine_ls_R_factor_gt 0.0396
_refine_ls_shift/su_max 0.001
_refine_ls_shift/su_mean 0.000
_refine_ls_structure_factor_coef Fsqd
_refine_ls_weighting_details 'calc w=1/[\s^2^(Fo^2^)+(0.0505P)^2^+0.0000P] where P=(Fo^2^+2Fc^2^)/3'
_refine_ls_weighting_scheme calc
_refine_ls_wR_factor_gt 0.0918
_refine_ls_wR_factor_ref 0.0994
_reflns_number_gt 4704
_reflns_number_total 6293
_reflns_threshold_expression >2sigma(I)
_cod_data_source_file ic5b00633_si_002.cif
_cod_data_source_block gilb108
_cod_depositor_comments
;
The following automatic conversions were performed:

data item '_symmetry_cell_setting' value 'Monoclinic' was changed to
'monoclinic' in accordance with the
/home/saulius/struct/COD-crude-data/automatic-downloads/DataCite-retrospective/ACS/depositions/lib/dictionaries/cif_core.dic
dictionary named 'cif_core.dic' version 2.4.2 last updated on
2011-04-26.

Automatic conversion script
Id: cif_fix_values 6909 2019-04-08 15:41:33Z antanas 
;
_cod_original_sg_symbol_H-M P2(1)/c
_cod_database_code 4346156

loop_
_symmetry_equiv_pos_as_xyz
'x, y, z'
'-x, y+1/2, -z+1/2'
'-x, -y, -z'
'x, -y-1/2, z-1/2'

loop_
_atom_site_label
_atom_site_type_symbol
_atom_site_fract_x
_atom_site_fract_y
_atom_site_fract_z
_atom_site_U_iso_or_equiv
_atom_site_adp_type
_atom_site_occupancy
_atom_site_symmetry_multiplicity
_atom_site_calc_flag
Br1 Br 0.77891(2) 0.92707(5) 0.04904(2) 0.03687(12) Uani 1 1 d
Br2 Br 0.86228(2) 0.82646(5) -0.08898(2) 0.03940(13) Uani 1 1 d
Zn1 Zn 0.79652(2) 0.73039(6) -0.02940(2) 0.02750(13) Uani 1 1 d
P1 P 0.56261(6) 0.14242(16) 0.66271(6) 0.0468(3) Uani 1 1 d
N1 N 0.85634(14) 0.5577(4) 0.05149(16) 0.0272(7) Uani 1 1 d
N2 N 0.77450(14) 0.5008(4) -0.07384(15) 0.0272(7) Uani 1 1 d
N3 N 0.70417(15) 0.7525(4) -0.12098(16) 0.0293(7) Uani 1 1 d
N4 N 0.62745(16) 0.9538(4) -0.04134(18) 0.0309(7) Uani 1 1 d
F1 F 0.58950(19) 0.1808(4) 0.74565(17) 0.0881(12) Uani 1 1 d
F2 F 0.5868(2) -0.0362(4) 0.6769(2) 0.1054(15) Uani 1 1 d
F3 F 0.5360(2) 0.1074(5) 0.58071(17) 0.1021(14) Uani 1 1 d
F4 F 0.53827(16) 0.3243(4) 0.64814(19) 0.0788(10) Uani 1 1 d
F5 F 0.49879(17) 0.0939(5) 0.6678(2) 0.0993(13) Uani 1 1 d
F6 F 0.62642(18) 0.2021(6) 0.6578(3) 0.1144(15) Uani 1 1 d
C1 C 0.9007(2) 0.2803(6) 0.0683(3) 0.0435(11) Uani 1 1 d
C2 C 0.85906(18) 0.4145(5) 0.0281(2) 0.0300(8) Uani 1 1 d
C3 C 0.81540(17) 0.3823(5) -0.0459(2) 0.0279(8) Uani 1 1 d
C4 C 0.8155(2) 0.2410(5) -0.0834(2) 0.0368(9) Uani 1 1 d
C5 C 0.7727(2) 0.2273(5) -0.1509(2) 0.0403(10) Uani 1 1 d
C6 C 0.7299(2) 0.3504(5) -0.1797(2) 0.0379(10) Uani 1 1 d
C7 C 0.73217(18) 0.4878(5) -0.13902(19) 0.0302(8) Uani 1 1 d
C8 C 0.68981(19) 0.6312(5) -0.16294(19) 0.0326(9) Uani 1 1 d
C9 C 0.6365(3) 0.6184(8) -0.2327(3) 0.0581(16) Uani 1 1 d
C10 C 0.6691(2) 0.9035(5) -0.1411(2) 0.0349(9) Uani 1 1 d
C11 C 0.6128(2) 0.9171(6) -0.1189(2) 0.0353(9) Uani 1 1 d
C12 C 0.6151(2) 1.1312(5) -0.0292(3) 0.0430(11) Uani 1 1 d
C13 C 0.5460(3) 1.1687(7) -0.0577(4) 0.0582(14) Uani 1 1 d
C14 C 0.6524(3) 1.2423(7) -0.0590(4) 0.0598(15) Uani 1 1 d
C15 C 0.5990(2) 0.8323(5) -0.0045(2) 0.0352(9) Uani 1 1 d
C16 C 0.6135(3) 0.8791(7) 0.0731(3) 0.0476(12) Uani 1 1 d
C17 C 0.6239(3) 0.6642(6) -0.0083(3) 0.0454(11) Uani 1 1 d
C18 C 0.89219(18) 0.5997(5) 0.12430(19) 0.0306(8) Uani 1 1 d
C19 C 0.9532(2) 0.6578(5) 0.1419(2) 0.0370(9) Uani 1 1 d
C20 C 0.9841(2) 0.7009(8) 0.2118(3) 0.0602(15) Uani 1 1 d
C21 C 0.9568(3) 0.6841(9) 0.2624(3) 0.0715(19) Uani 1 1 d
C22 C 0.8970(3) 0.6291(9) 0.2435(3) 0.0636(17) Uani 1 1 d
C23 C 0.8629(2) 0.5873(6) 0.1737(2) 0.0435(11) Uani 1 1 d
C24 C 0.9849(2) 0.6782(6) 0.0881(2) 0.0411(10) Uani 1 1 d
C25 C 1.0029(3) 0.8526(8) 0.0818(4) 0.0668(16) Uani 1 1 d
C26 C 1.0404(3) 0.5651(9) 0.1025(4) 0.0650(16) Uani 1 1 d
C27 C 0.7963(2) 0.5282(8) 0.1538(2) 0.0582(15) Uani 1 1 d
C28 C 0.7588(3) 0.6220(10) 0.1899(3) 0.0648(17) Uani 1 1 d
C29 C 0.7933(4) 0.3492(10) 0.1676(5) 0.082(2) Uani 1 1 d
H1A H 0.882(2) 0.193(6) 0.068(3) 0.056(17) Uiso 1 1 d
H1B H 0.931(3) 0.259(6) 0.046(3) 0.061(16) Uiso 1 1 d
H1C H 0.920(2) 0.313(5) 0.116(2) 0.034(11) Uiso 1 1 d
H4 H 0.844(3) 0.144(8) -0.061(3) 0.10(2) Uiso 1 1 d
H4N H 0.6672(17) 0.946(4) -0.0208(18) 0.015(9) Uiso 1 1 d
H5 H 0.7734(18) 0.132(5) -0.177(2) 0.028(10) Uiso 1 1 d
H6 H 0.7008(19) 0.341(5) -0.222(2) 0.031(11) Uiso 1 1 d
H9A H 0.652(4) 0.631(10) -0.266(5) 0.15(4) Uiso 1 1 d
H9B H 0.618(3) 0.526(10) -0.233(4) 0.12(3) Uiso 1 1 d
H9C H 0.608(3) 0.700(8) -0.240(3) 0.08(2) Uiso 1 1 d
H10A H 0.6561(18) 0.917(5) -0.189(2) 0.027(10) Uiso 1 1 d
H10B H 0.6943(15) 0.991(4) -0.1236(16) 0.004(7) Uiso 1 1 d
H11A H 0.587(2) 1.002(6) -0.145(2) 0.040(12) Uiso 1 1 d
H11B H 0.5906(19) 0.824(5) -0.128(2) 0.032(11) Uiso 1 1 d
H12 H 0.629(2) 1.144(5) 0.018(2) 0.043(13) Uiso 1 1 d
H13A H 0.524(3) 1.095(7) -0.033(3) 0.09(2) Uiso 1 1 d
H13B H 0.538(2) 1.275(6) -0.045(3) 0.055(15) Uiso 1 1 d
H13C H 0.528(3) 1.167(7) -0.110(3) 0.068(18) Uiso 1 1 d
H14A H 0.637(3) 1.237(8) -0.109(4) 0.09(2) Uiso 1 1 d
H14B H 0.689(3) 1.213(7) -0.041(3) 0.058(18) Uiso 1 1 d
H14C H 0.648(3) 1.336(8) -0.037(3) 0.09(2) Uiso 1 1 d
H15 H 0.5558(19) 0.841(5) -0.032(2) 0.027(10) Uiso 1 1 d
H16A H 0.661(2) 0.887(6) 0.098(3) 0.057(15) Uiso 1 1 d
H16B H 0.5994(19) 0.797(5) 0.094(2) 0.031(11) Uiso 1 1 d
H16C H 0.5939(19) 0.968(5) 0.075(2) 0.029(12) Uiso 1 1 d
H17A H 0.616(3) 0.622(7) -0.054(3) 0.076(19) Uiso 1 1 d
H17B H 0.606(2) 0.593(6) 0.012(3) 0.055(15) Uiso 1 1 d
H17C H 0.668(2) 0.658(5) 0.016(2) 0.040(12) Uiso 1 1 d
H20 H 1.026(2) 0.737(6) 0.226(3) 0.048(14) Uiso 1 1 d
H21 H 0.979(3) 0.714(8) 0.306(4) 0.09(2) Uiso 1 1 d
H22 H 0.878(3) 0.629(8) 0.270(4) 0.10(2) Uiso 1 1 d
H24 H 0.9560(17) 0.654(4) 0.0482(19) 0.014(9) Uiso 1 1 d
H25A H 1.021(3) 0.862(7) 0.047(3) 0.068(18) Uiso 1 1 d
H25B H 0.963(3) 0.919(7) 0.080(3) 0.077(19) Uiso 1 1 d
H25C H 1.028(3) 0.896(7) 0.124(3) 0.069(18) Uiso 1 1 d
H26A H 1.039(3) 0.464(8) 0.116(4) 0.10(3) Uiso 1 1 d
H26B H 1.055(3) 0.578(7) 0.065(3) 0.074(18) Uiso 1 1 d
H26C H 1.070(2) 0.578(6) 0.148(3) 0.051(15) Uiso 1 1 d
H27 H 0.7730(19) 0.543(5) 0.105(2) 0.038(12) Uiso 1 1 d
H28A H 0.759(3) 0.744(7) 0.180(3) 0.076(19) Uiso 1 1 d
H28B H 0.716(3) 0.578(8) 0.171(4) 0.11(2) Uiso 1 1 d
H28C H 0.774(2) 0.609(6) 0.235(3) 0.048(14) Uiso 1 1 d
H29A H 0.817(4) 0.275(9) 0.146(4) 0.12(3) Uiso 1 1 d
H29B H 0.820(3) 0.320(7) 0.214(3) 0.064(18) Uiso 1 1 d
H29C H 0.753(3) 0.301(7) 0.154(3) 0.08(2) Uiso 1 1 d

loop_
_atom_site_aniso_label
_atom_site_aniso_U_11
_atom_site_aniso_U_22
_atom_site_aniso_U_33
_atom_site_aniso_U_23
_atom_site_aniso_U_13
_atom_site_aniso_U_12
Br1 0.0341(2) 0.0404(3) 0.0356(2) -0.01253(18) 0.01177(17) -0.00153(19)
Br2 0.0485(3) 0.0369(2) 0.0413(2) 0.00835(18) 0.0263(2) 0.0041(2)
Zn1 0.0323(3) 0.0253(3) 0.0253(2) -0.00210(19) 0.0107(2) -0.0010(2)
P1 0.0419(7) 0.0486(7) 0.0406(6) 0.0049(5) 0.0031(5) 0.0066(6)
N1 0.0262(16) 0.0298(18) 0.0264(15) 0.0050(13) 0.0106(13) 0.0007(14)
N2 0.0305(17) 0.0253(16) 0.0259(15) -0.0013(13) 0.0102(13) -0.0027(14)
N3 0.0293(17) 0.0324(18) 0.0248(14) 0.0012(13) 0.0079(13) 0.0016(14)
N4 0.0240(18) 0.0284(18) 0.0387(17) -0.0010(14) 0.0090(15) 0.0029(14)
F1 0.115(3) 0.080(2) 0.0464(17) 0.0028(16) 0.0006(18) 0.006(2)
F2 0.128(3) 0.059(2) 0.093(3) 0.0034(19) -0.005(2) 0.043(2)
F3 0.126(3) 0.113(3) 0.0449(18) -0.0106(19) 0.003(2) 0.031(3)
F4 0.081(2) 0.055(2) 0.082(2) 0.0122(17) 0.0071(19) 0.0086(17)
F5 0.072(2) 0.100(3) 0.132(4) 0.009(3) 0.043(2) -0.022(2)
F6 0.063(2) 0.149(4) 0.137(4) 0.008(3) 0.043(3) -0.003(3)
C1 0.040(3) 0.040(3) 0.046(3) 0.011(2) 0.009(2) 0.010(2)
C2 0.030(2) 0.027(2) 0.036(2) 0.0099(16) 0.0147(17) 0.0061(17)
C3 0.0269(19) 0.027(2) 0.0323(18) 0.0043(15) 0.0132(16) 0.0001(16)
C4 0.041(2) 0.028(2) 0.046(2) -0.0043(18) 0.0213(19) -0.0018(19)
C5 0.053(3) 0.028(2) 0.046(2) -0.0094(19) 0.025(2) -0.001(2)
C6 0.044(3) 0.038(2) 0.032(2) -0.0089(18) 0.0138(19) -0.008(2)
C7 0.034(2) 0.030(2) 0.0280(18) -0.0013(16) 0.0121(16) -0.0055(17)
C8 0.035(2) 0.039(2) 0.0214(17) -0.0039(16) 0.0071(16) -0.0021(18)
C9 0.062(4) 0.054(4) 0.034(2) -0.004(2) -0.012(3) 0.000(3)
C10 0.040(2) 0.031(2) 0.033(2) 0.0009(18) 0.0131(18) 0.000(2)
C11 0.036(2) 0.035(2) 0.0314(19) 0.0007(18) 0.0075(17) 0.004(2)
C12 0.045(3) 0.033(2) 0.056(3) -0.009(2) 0.023(2) -0.003(2)
C13 0.052(3) 0.046(3) 0.085(4) 0.003(3) 0.034(3) 0.019(3)
C14 0.067(4) 0.030(3) 0.096(5) -0.002(3) 0.047(4) -0.003(3)
C15 0.031(2) 0.034(2) 0.043(2) 0.0005(18) 0.0154(19) -0.0020(19)
C16 0.046(3) 0.052(3) 0.049(3) 0.003(2) 0.023(2) 0.001(3)
C17 0.049(3) 0.037(3) 0.051(3) 0.004(2) 0.019(2) -0.001(2)
C18 0.029(2) 0.036(2) 0.0236(17) 0.0037(16) 0.0054(16) 0.0021(17)
C19 0.036(2) 0.038(2) 0.034(2) -0.0004(17) 0.0091(18) 0.0021(19)
C20 0.040(3) 0.089(4) 0.046(3) -0.016(3) 0.009(2) -0.020(3)
C21 0.052(3) 0.121(6) 0.032(2) -0.018(3) 0.004(2) -0.012(3)
C22 0.045(3) 0.116(5) 0.029(2) -0.006(3) 0.013(2) -0.004(3)
C23 0.038(2) 0.065(3) 0.027(2) 0.001(2) 0.0106(18) 0.002(2)
C24 0.032(2) 0.049(3) 0.039(2) 0.002(2) 0.0085(19) -0.004(2)
C25 0.069(4) 0.055(4) 0.083(4) -0.004(3) 0.035(4) -0.014(3)
C26 0.051(3) 0.078(5) 0.078(4) 0.017(4) 0.037(3) 0.010(3)
C27 0.046(3) 0.102(5) 0.031(2) -0.001(3) 0.018(2) -0.018(3)
C28 0.043(3) 0.105(5) 0.048(3) 0.020(3) 0.019(2) 0.006(3)
C29 0.073(5) 0.092(5) 0.101(6) -0.013(5) 0.053(5) -0.025(4)

loop_
_atom_type_symbol
_atom_type_description
_atom_type_scat_dispersion_real
_atom_type_scat_dispersion_imag
_atom_type_scat_source
C C 0.0181 0.0091 'International Tables Vol C Tables 4.2.6.8 and 6.1.1.4'
H H 0.0000 0.0000 'International Tables Vol C Tables 4.2.6.8 and 6.1.1.4'
N N 0.0311 0.0180 'International Tables Vol C Tables 4.2.6.8 and 6.1.1.4'
F F 0.0727 0.0534 'International Tables Vol C Tables 4.2.6.8 and 6.1.1.4'
P P 0.2955 0.4335 'International Tables Vol C Tables 4.2.6.8 and 6.1.1.4'
Zn Zn -1.5491 0.6778 'International Tables Vol C Tables 4.2.6.8 and 6.1.1.4'
Br Br -0.6763 1.2805 'International Tables Vol C Tables 4.2.6.8 and 6.1.1.4'

loop_
_geom_angle_atom_site_label_1
_geom_angle_atom_site_label_2
_geom_angle_atom_site_label_3
_geom_angle
N2 Zn1 N1 74.01(12)
N2 Zn1 N3 73.12(12)
N1 Zn1 N3 143.06(12)
N2 Zn1 Br2 100.81(9)
N1 Zn1 Br2 104.26(8)
N3 Zn1 Br2 98.02(8)
N2 Zn1 Br1 145.94(9)
N1 Zn1 Br1 98.93(8)
N3 Zn1 Br1 98.85(8)
Br2 Zn1 Br1 113.17(3)
F5 P1 F2 91.5(2)
F5 P1 F3 89.9(3)
F2 P1 F3 89.9(2)
F5 P1 F6 176.8(3)
F2 P1 F6 91.6(3)
F3 P1 F6 90.8(3)
F5 P1 F4 88.8(2)
F2 P1 F4 179.7(3)
F3 P1 F4 90.0(2)
F6 P1 F4 88.1(2)
F5 P1 F1 90.3(2)
F2 P1 F1 90.9(2)
F3 P1 F1 179.1(2)
F6 P1 F1 89.0(2)
F4 P1 F1 89.15(19)
C2 N1 C18 120.7(3)
C2 N1 Zn1 114.7(3)
C18 N1 Zn1 124.6(2)
C7 N2 C3 120.9(3)
C7 N2 Zn1 118.6(3)
C3 N2 Zn1 117.4(2)
C8 N3 C10 120.0(3)
C8 N3 Zn1 115.0(3)
C10 N3 Zn1 123.9(2)
C11 N4 C15 113.3(3)
C11 N4 C12 111.9(3)
C15 N4 C12 114.6(3)
C11 N4 H4N 107(2)
C15 N4 H4N 106(2)
C12 N4 H4N 103(2)
C2 C1 H1A 113(4)
C2 C1 H1B 108(3)
H1A C1 H1B 107(5)
C2 C1 H1C 109(3)
H1A C1 H1C 109(4)
H1B C1 H1C 112(4)
N1 C2 C3 115.3(3)
N1 C2 C1 125.9(4)
C3 C2 C1 118.7(4)
N2 C3 C4 121.6(4)
N2 C3 C2 114.3(3)
C4 C3 C2 124.1(4)
C5 C4 C3 118.0(4)
C5 C4 H4 119(3)
C3 C4 H4 122(3)
C4 C5 C6 120.4(4)
C4 C5 H5 118(2)
C6 C5 H5 121(2)
C5 C6 C7 118.6(4)
C5 C6 H6 121(3)
C7 C6 H6 120(3)
N2 C7 C6 120.6(4)
N2 C7 C8 114.6(3)
C6 C7 C8 124.8(4)
N3 C8 C7 115.0(3)
N3 C8 C9 127.4(4)
C7 C8 C9 117.7(4)
C8 C9 H9A 106(6)
C8 C9 H9B 107(5)
H9A C9 H9B 116(7)
C8 C9 H9C 113(4)
H9A C9 H9C 105(6)
H9B C9 H9C 109(6)
N3 C10 C11 115.2(4)
N3 C10 H10A 110(3)
C11 C10 H10A 108(3)
N3 C10 H10B 111(2)
C11 C10 H10B 109(2)
H10A C10 H10B 104(3)
N4 C11 C10 114.9(3)
N4 C11 H11A 107(3)
C10 C11 H11A 109(3)
N4 C11 H11B 107(3)
C10 C11 H11B 111(3)
H11A C11 H11B 109(4)
C13 C12 C14 112.8(5)
C13 C12 N4 111.3(4)
C14 C12 N4 110.7(4)
C13 C12 H12 108(3)
C14 C12 H12 108(3)
N4 C12 H12 105(3)
C12 C13 H13A 109(3)
C12 C13 H13B 111(3)
H13A C13 H13B 104(4)
C12 C13 H13C 113(3)
H13A C13 H13C 115(5)
H13B C13 H13C 104(4)
C12 C14 H14A 110(4)
C12 C14 H14B 107(4)
H14A C14 H14B 113(6)
C12 C14 H14C 99(4)
H14A C14 H14C 120(5)
H14B C14 H14C 107(5)
C17 C15 C16 109.6(4)
C17 C15 N4 110.0(4)
C16 C15 N4 110.9(4)
C17 C15 H15 112(2)
C16 C15 H15 112(2)
N4 C15 H15 102(2)
C15 C16 H16A 110(3)
C15 C16 H16B 107(3)
H16A C16 H16B 108(4)
C15 C16 H16C 110(3)
H16A C16 H16C 113(4)
H16B C16 H16C 110(4)
C15 C17 H17A 116(4)
C15 C17 H17B 110(3)
H17A C17 H17B 104(5)
C15 C17 H17C 112(3)
H17A C17 H17C 106(4)
H17B C17 H17C 108(4)
C23 C18 C19 122.5(4)
C23 C18 N1 117.7(3)
C19 C18 N1 119.7(3)
C20 C19 C18 116.9(4)
C20 C19 C24 119.9(4)
C18 C19 C24 123.2(4)
C21 C20 C19 121.6(5)
C21 C20 H20 119(3)
C19 C20 H20 119(3)
C22 C21 C20 120.1(5)
C22 C21 H21 122(4)
C20 C21 H21 118(4)
C21 C22 C23 121.0(5)
C21 C22 H22 123(5)
C23 C22 H22 116(5)
C22 C23 C18 117.8(4)
C22 C23 C27 120.0(4)
C18 C23 C27 122.2(4)
C25 C24 C19 112.3(5)
C25 C24 C26 111.5(5)
C19 C24 C26 112.2(4)
C25 C24 H24 107(2)
C19 C24 H24 104(2)
C26 C24 H24 110(2)
C24 C25 H25A 110(4)
C24 C25 H25B 104(3)
H25A C25 H25B 123(5)
C24 C25 H25C 114(4)
H25A C25 H25C 111(5)
H25B C25 H25C 95(4)
C24 C26 H26A 122(5)
C24 C26 H26B 107(3)
H26A C26 H26B 114(6)
C24 C26 H26C 113(3)
H26A C26 H26C 84(5)
H26B C26 H26C 115(5)
C29 C27 C23 111.9(5)
C29 C27 C28 109.8(5)
C23 C27 C28 113.4(5)
C29 C27 H27 106(3)
C23 C27 H27 112(3)
C28 C27 H27 103(3)
C27 C28 H28A 111(3)
C27 C28 H28B 107(4)
H28A C28 H28B 112(5)
C27 C28 H28C 111(3)
H28A C28 H28C 107(5)
H28B C28 H28C 109(5)
C27 C29 H29A 116(4)
C27 C29 H29B 112(4)
H29A C29 H29B 90(5)
C27 C29 H29C 117(4)
H29A C29 H29C 104(5)
H29B C29 H29C 114(5)

loop_
_geom_bond_atom_site_label_1
_geom_bond_atom_site_label_2
_geom_bond_distance
Br1 Zn1 2.3992(6)
Br2 Zn1 2.3746(7)
Zn1 N2 2.081(3)
Zn1 N1 2.233(3)
Zn1 N3 2.270(3)
P1 F5 1.556(4)
P1 F2 1.566(3)
P1 F3 1.572(3)
P1 F6 1.582(4)
P1 F4 1.593(3)
P1 F1 1.595(3)
N1 C2 1.283(5)
N1 C18 1.446(4)
N2 C7 1.332(5)
N2 C3 1.334(5)
N3 C8 1.277(5)
N3 C10 1.461(5)
N4 C11 1.508(5)
N4 C15 1.527(5)
N4 C12 1.529(5)
N4 H4N 0.86(4)
C1 C2 1.499(6)
C1 H1A 0.84(5)
C1 H1B 0.97(6)
C1 H1C 0.94(4)
C2 C3 1.495(5)
C3 C4 1.390(6)
C4 C5 1.371(6)
C4 H4 1.03(6)
C5 C6 1.388(6)
C5 H5 0.95(4)
C6 C7 1.391(6)
C6 H6 0.88(4)
C7 C8 1.499(6)
C8 C9 1.504(6)
C9 H9A 0.87(9)
C9 H9B 0.87(8)
C9 H9C 0.91(6)
C10 C11 1.515(6)
C10 H10A 0.91(4)
C10 H10B 0.91(3)
C11 H11A 0.95(5)
C11 H11B 0.91(4)
C12 C13 1.514(7)
C12 C14 1.516(7)
C12 H12 0.90(5)
C13 H13A 1.04(6)
C13 H13B 0.95(5)
C13 H13C 0.99(6)
C14 H14A 0.94(7)
C14 H14B 0.83(6)
C14 H14C 0.91(7)
C15 C17 1.514(6)
C15 C16 1.527(6)
C15 H15 0.95(4)
C16 H16A 1.02(5)
C16 H16B 0.91(4)
C16 H16C 0.87(4)
C17 H17A 0.95(6)
C17 H17B 0.89(5)
C17 H17C 0.96(5)
C18 C23 1.390(6)
C18 C19 1.400(6)
C19 C20 1.380(6)
C19 C24 1.517(6)
C20 C21 1.380(8)
C20 H20 0.95(5)
C21 C22 1.366(8)
C21 H21 0.88(6)
C22 C23 1.387(6)
C22 H22 0.79(7)
C23 C27 1.518(6)
C24 C25 1.515(7)
C24 C26 1.521(7)
C24 H24 0.86(4)
C25 H25A 0.93(6)
C25 H25B 1.06(6)
C25 H25C 0.91(6)
C26 H26A 0.89(7)
C26 H26B 0.94(6)
C26 H26C 0.93(5)
C27 C29 1.511(10)
C27 C28 1.522(8)
C27 H27 0.95(4)
C28 H28A 1.02(6)
C28 H28B 1.00(7)
C28 H28C 0.86(5)
C29 H29A 1.02(8)
C29 H29B 0.95(6)
C29 H29C 0.95(6)

loop_
_geom_hbond_atom_site_label_D
_geom_hbond_atom_site_label_H
_geom_hbond_atom_site_label_A
_geom_hbond_distance_DH
_geom_hbond_distance_HA
_geom_hbond_distance_DA
_geom_hbond_angle_DHA
N4 H4N Br1 0.86(4) 2.45(4) 3.309(3) 174(3)

loop_
_geom_torsion_atom_site_label_1
_geom_torsion_atom_site_label_2
_geom_torsion_atom_site_label_3
_geom_torsion_atom_site_label_4
_geom_torsion
N2 Zn1 N1 C2 14.1(3)
N3 Zn1 N1 C2 42.1(4)
Br2 Zn1 N1 C2 -83.2(3)
Br1 Zn1 N1 C2 160.0(3)
N2 Zn1 N1 C18 -168.4(3)
N3 Zn1 N1 C18 -140.5(3)
Br2 Zn1 N1 C18 94.2(3)
Br1 Zn1 N1 C18 -22.6(3)
N1 Zn1 N2 C7 -179.2(3)
N3 Zn1 N2 C7 17.9(3)
Br2 Zn1 N2 C7 -77.3(3)
Br1 Zn1 N2 C7 98.6(3)
N1 Zn1 N2 C3 -18.9(3)
N3 Zn1 N2 C3 178.2(3)
Br2 Zn1 N2 C3 83.0(3)
Br1 Zn1 N2 C3 -101.1(3)
N2 Zn1 N3 C8 -13.5(3)
N1 Zn1 N3 C8 -41.5(4)
Br2 Zn1 N3 C8 85.5(3)
Br1 Zn1 N3 C8 -159.4(3)
N2 Zn1 N3 C10 179.2(3)
N1 Zn1 N3 C10 151.2(3)
Br2 Zn1 N3 C10 -81.8(3)
Br1 Zn1 N3 C10 33.2(3)
C18 N1 C2 C3 174.6(3)
Zn1 N1 C2 C3 -7.9(4)
C18 N1 C2 C1 -4.5(6)
Zn1 N1 C2 C1 173.0(4)
C7 N2 C3 C4 -0.1(6)
Zn1 N2 C3 C4 -159.9(3)
C7 N2 C3 C2 -179.0(3)
Zn1 N2 C3 C2 21.1(4)
N1 C2 C3 N2 -7.8(5)
C1 C2 C3 N2 171.3(4)
N1 C2 C3 C4 173.2(4)
C1 C2 C3 C4 -7.6(6)
N2 C3 C4 C5 0.9(6)
C2 C3 C4 C5 179.8(4)
C3 C4 C5 C6 -1.2(7)
C4 C5 C6 C7 0.7(7)
C3 N2 C7 C6 -0.5(6)
Zn1 N2 C7 C6 159.1(3)
C3 N2 C7 C8 -179.7(3)
Zn1 N2 C7 C8 -20.1(4)
C5 C6 C7 N2 0.2(6)
C5 C6 C7 C8 179.3(4)
C10 N3 C8 C7 175.5(3)
Zn1 N3 C8 C7 7.6(4)
C10 N3 C8 C9 -3.7(7)
Zn1 N3 C8 C9 -171.5(5)
N2 C7 C8 N3 7.1(5)
C6 C7 C8 N3 -172.1(4)
N2 C7 C8 C9 -173.6(5)
C6 C7 C8 C9 7.2(7)
C8 N3 C10 C11 89.6(5)
Zn1 N3 C10 C11 -103.7(4)
C15 N4 C11 C10 -125.7(4)
C12 N4 C11 C10 102.9(4)
N3 C10 C11 N4 76.4(5)
C11 N4 C12 C13 69.2(5)
C15 N4 C12 C13 -61.6(5)
C11 N4 C12 C14 -57.1(5)
C15 N4 C12 C14 172.1(5)
C11 N4 C15 C17 60.6(5)
C12 N4 C15 C17 -169.3(4)
C11 N4 C15 C16 -178.0(4)
C12 N4 C15 C16 -47.9(5)
C2 N1 C18 C23 -94.4(5)
Zn1 N1 C18 C23 88.3(4)
C2 N1 C18 C19 88.5(5)
Zn1 N1 C18 C19 -88.8(4)
C23 C18 C19 C20 0.9(7)
N1 C18 C19 C20 177.8(4)
C23 C18 C19 C24 -177.6(4)
N1 C18 C19 C24 -0.6(6)
C18 C19 C20 C21 1.5(9)
C24 C19 C20 C21 -180.0(6)
C19 C20 C21 C22 -2.4(11)
C20 C21 C22 C23 0.9(12)
C21 C22 C23 C18 1.4(10)
C21 C22 C23 C27 -179.3(6)
C19 C18 C23 C22 -2.3(7)
N1 C18 C23 C22 -179.3(5)
C19 C18 C23 C27 178.4(5)
N1 C18 C23 C27 1.4(7)
C20 C19 C24 C25 -59.6(7)
C18 C19 C24 C25 118.8(5)
C20 C19 C24 C26 66.8(7)
C18 C19 C24 C26 -114.8(5)
C22 C23 C27 C29 -84.0(7)
C18 C23 C27 C29 95.3(6)
C22 C23 C27 C28 40.9(8)
C18 C23 C27 C28 -139.8(5)
